data_7208030
loop_
_publ_author_name
'Shan, Guo-Gang'
'Li, Hai-Bin'
'Zhu, Dong-Xia'
'Su, Zhong-Min'
'Liao, Yi'

_publ_section_title
;
 Intramolecular \p-stacking in cationic iridium(iii) complexes with a
 triazole--pyridine type ancillary ligand: synthesis, photophysics,
 electrochemistry properties and piezochromic behavior
;
_journal_issue 25
_journal_name_full 'Journal of Materials Chemistry'
_journal_page_first 12736
_journal_paper_doi 10.1039/c2jm30480e
_journal_volume 22
_journal_year 2012
_chemical_formula_sum 'C41 H30 F6 Ir N6 P'
_chemical_formula_weight 943.88
_chemical_name_systematic
;
?
;
_space_group_IT_number 2
_symmetry_space_group_name_Hall '-P 1'
_symmetry_space_group_name_H-M 'P -1'
_atom_sites_solution_hydrogens geom
_atom_sites_solution_primary direct
_atom_sites_solution_secondary difmap
_audit_creation_method SHELXL-97
_cell_angle_alpha 109.763(5)
_cell_angle_beta 90.435(5)
_cell_angle_gamma 91.581(5)
_cell_formula_units_Z 4
_cell_length_a 14.169(5)
_cell_length_b 15.705(5)
_cell_length_c 17.649(5)
_cell_measurement_temperature 293(2)
_cell_volume 3694(2)
_computing_structure_refinement 'SHELXL-97 (Sheldrick, 1997)'
_diffrn_ambient_temperature 293(2)
_diffrn_measured_fraction_theta_full 0.989
_diffrn_measured_fraction_theta_max 0.970
_diffrn_radiation_monochromator graphite
_diffrn_radiation_source 'fine-focus sealed tube'
_diffrn_radiation_type MoK\a
_diffrn_radiation_wavelength 0.71069
_diffrn_reflns_av_R_equivalents 0.0364
_diffrn_reflns_av_sigmaI/netI 0.1013
_diffrn_reflns_limit_h_max 18
_diffrn_reflns_limit_h_min -17
_diffrn_reflns_limit_k_max 17
_diffrn_reflns_limit_k_min -20
_diffrn_reflns_limit_l_max 22
_diffrn_reflns_limit_l_min -17
_diffrn_reflns_number 22208
_diffrn_reflns_theta_full 25.00
_diffrn_reflns_theta_max 27.15
_diffrn_reflns_theta_min 1.23
_exptl_absorpt_coefficient_mu 3.728
_exptl_crystal_density_diffrn 1.697
_exptl_crystal_density_method 'not measured'
_exptl_crystal_F_000 1856
_refine_diff_density_max 2.123
_refine_diff_density_min -0.916
_refine_diff_density_rms 0.166
_refine_ls_extinction_method none
_refine_ls_goodness_of_fit_ref 1.008
_refine_ls_hydrogen_treatment mixed
_refine_ls_matrix_type full
_refine_ls_number_parameters 991
_refine_ls_number_reflns 15892
_refine_ls_number_restraints 0
_refine_ls_restrained_S_all 1.008
_refine_ls_R_factor_all 0.1134
_refine_ls_R_factor_gt 0.0565
_refine_ls_shift/su_max 0.001
_refine_ls_shift/su_mean 0.000
_refine_ls_structure_factor_coef Fsqd
_refine_ls_weighting_details 'calc w=1/[\s^2^(Fo^2^)+(0.0729P)^2^+0.0000P] where P=(Fo^2^+2Fc^2^)/3'
_refine_ls_weighting_scheme calc
_refine_ls_wR_factor_gt 0.1232
_refine_ls_wR_factor_ref 0.1565
_reflns_number_gt 9408
_reflns_number_total 15892
_reflns_threshold_expression >2sigma(I)
_cod_data_source_file c2jm30480e.txt
_cod_data_source_block 33
_cod_database_code 7208030

loop_
_symmetry_equiv_pos_as_xyz
'x, y, z'
'-x, -y, -z'

loop_
_atom_site_label
_atom_site_type_symbol
_atom_site_fract_x
_atom_site_fract_y
_atom_site_fract_z
_atom_site_U_iso_or_equiv
_atom_site_adp_type
_atom_site_occupancy
_atom_site_symmetry_multiplicity
_atom_site_calc_flag
_atom_site_refinement_flags
C1 C 1.0432(7) 0.1462(6) -0.0590(6) 0.040(2) Uani 1 1 d .
C2 C 1.0875(8) 0.0756(8) -0.0476(7) 0.057(3) Uani 1 1 d .
H2 H 1.1072 0.0284 -0.0920 0.069 Uiso 1 1 calc R
C3 C 1.1044(8) 0.0723(10) 0.0317(8) 0.076(4) Uani 1 1 d .
H3 H 1.1308 0.0218 0.0387 0.091 Uiso 1 1 calc R
C4 C 1.0806(9) 0.1454(9) 0.0972(8) 0.070(3) Uani 1 1 d .
H4 H 1.0957 0.1461 0.1487 0.084 Uiso 1 1 calc R
C5 C 1.0364(8) 0.2154(8) 0.0881(7) 0.060(3) Uani 1 1 d .
H5 H 1.0185 0.2628 0.1332 0.072 Uiso 1 1 calc R
C6 C 1.0171(6) 0.2177(7) 0.0120(6) 0.044(2) Uani 1 1 d .
C7 C 0.9753(7) 0.2955(7) -0.0042(6) 0.047(2) Uani 1 1 d .
C8 C 0.9343(8) 0.3680(8) 0.0526(7) 0.063(3) Uani 1 1 d .
H8 H 0.9357 0.3731 0.1067 0.076 Uiso 1 1 calc R
C9 C 0.8923(10) 0.4314(9) 0.0293(8) 0.083(4) Uani 1 1 d .
H9 H 0.8596 0.4768 0.0668 0.099 Uiso 1 1 calc R
C10 C 0.8972(10) 0.4299(8) -0.0505(7) 0.083(4) Uani 1 1 d .
H10 H 0.8747 0.4764 -0.0665 0.100 Uiso 1 1 calc R
C11 C 0.9383(7) 0.3535(8) -0.1042(6) 0.059(3) Uani 1 1 d .
H11 H 0.9388 0.3478 -0.1584 0.070 Uiso 1 1 calc R
C12 C 0.8891(6) 0.1099(6) -0.1676(5) 0.038(2) Uani 1 1 d .
C13 C 0.8090(7) 0.1425(7) -0.1254(6) 0.048(3) Uani 1 1 d .
H13 H 0.8128 0.1986 -0.0846 0.058 Uiso 1 1 calc R
C14 C 0.7244(7) 0.0961(8) -0.1409(7) 0.057(3) Uani 1 1 d .
H14 H 0.6710 0.1231 -0.1139 0.068 Uiso 1 1 calc R
C15 C 0.7168(8) 0.0085(10) -0.1967(8) 0.077(4) Uani 1 1 d .
H15 H 0.6595 -0.0239 -0.2047 0.092 Uiso 1 1 calc R
C16 C 0.7938(8) -0.0295(8) -0.2397(7) 0.066(3) Uani 1 1 d .
H16 H 0.7899 -0.0877 -0.2773 0.080 Uiso 1 1 calc R
C17 C 0.8795(6) 0.0219(7) -0.2254(6) 0.042(2) Uani 1 1 d .
C18 C 0.9650(7) -0.0120(6) -0.2678(6) 0.045(2) Uani 1 1 d .
C19 C 0.9712(10) -0.0945(10) -0.3299(8) 0.095(5) Uani 1 1 d .
H19 H 0.9183 -0.1330 -0.3466 0.113 Uiso 1 1 calc R
C20 C 1.0589(12) -0.1189(12) -0.3671(9) 0.127(7) Uani 1 1 d .
H20 H 1.0643 -0.1727 -0.4100 0.152 Uiso 1 1 calc R
C21 C 1.1361(10) -0.0618(8) -0.3390(8) 0.067(3) Uani 1 1 d .
H21 H 1.1943 -0.0763 -0.3633 0.080 Uiso 1 1 calc R
C22 C 1.1273(7) 0.0162(7) -0.2755(6) 0.052(3) Uani 1 1 d .
H22 H 1.1805 0.0535 -0.2563 0.062 Uiso 1 1 calc R
C23 C 1.2157(7) 0.2610(7) -0.1043(7) 0.055(3) Uani 1 1 d .
H23 H 1.2020 0.2503 -0.0568 0.066 Uiso 1 1 calc R
C24 C 1.2989(7) 0.3073(9) -0.1075(7) 0.065(3) Uani 1 1 d .
H24 H 1.3407 0.3257 -0.0637 0.078 Uiso 1 1 calc R
C25 C 1.3191(7) 0.3260(8) -0.1773(8) 0.066(3) Uani 1 1 d .
H25 H 1.3741 0.3585 -0.1798 0.079 Uiso 1 1 calc R
C26 C 1.2582(7) 0.2967(8) -0.2423(7) 0.065(3) Uani 1 1 d .
H26 H 1.2701 0.3093 -0.2893 0.078 Uiso 1 1 calc R
C27 C 1.1757(7) 0.2461(6) -0.2350(6) 0.043(2) Uani 1 1 d .
C28 C 1.1014(7) 0.2155(7) -0.2949(6) 0.047(2) Uani 1 1 d .
C29 C 0.9621(8) 0.1751(6) -0.3456(6) 0.046(3) Uani 1 1 d .
C30 C 0.8599(7) 0.1585(7) -0.3564(7) 0.048(3) Uani 1 1 d .
C31 C 0.7997(8) 0.1997(8) -0.2938(7) 0.059(3) Uani 1 1 d .
H31 H 0.8234 0.2386 -0.2446 0.070 Uiso 1 1 calc R
C32 C 0.7030(9) 0.1816(12) -0.3065(9) 0.102(5) Uani 1 1 d .
H32 H 0.6615 0.2092 -0.2655 0.122 Uiso 1 1 calc R
C33 C 0.6678(9) 0.1224(11) -0.3799(12) 0.097(5) Uani 1 1 d .
H33 H 0.6034 0.1090 -0.3874 0.116 Uiso 1 1 calc R
C34 C 0.7288(11) 0.0842(9) -0.4408(9) 0.088(4) Uani 1 1 d .
H34 H 0.7047 0.0471 -0.4905 0.106 Uiso 1 1 calc R
C35 C 0.8243(8) 0.0992(9) -0.4305(8) 0.078(4) Uani 1 1 d .
H35 H 0.8650 0.0706 -0.4718 0.094 Uiso 1 1 calc R
C36 C 1.1823(8) 0.1948(6) -0.4283(6) 0.049(3) Uani 1 1 d .
C37 C 1.2603(9) 0.1490(8) -0.4209(8) 0.076(4) Uani 1 1 d .
H37 H 1.2644 0.1211 -0.3822 0.091 Uiso 1 1 calc R
C38 C 1.3348(10) 0.1459(7) -0.4751(10) 0.091(5) Uani 1 1 d .
H38 H 1.3898 0.1165 -0.4712 0.110 Uiso 1 1 calc R
C39 C 1.3268(11) 0.1848(9) -0.5315(8) 0.084(4) Uani 1 1 d .
H39 H 1.3750 0.1802 -0.5681 0.100 Uiso 1 1 calc R
C40 C 1.2471(10) 0.2315(8) -0.5354(7) 0.069(3) Uani 1 1 d .
H40 H 1.2421 0.2593 -0.5742 0.083 Uiso 1 1 calc R
C41 C 1.1765(8) 0.2373(7) -0.4839(6) 0.057(3) Uani 1 1 d .
H41 H 1.1236 0.2702 -0.4860 0.068 Uiso 1 1 calc R
C42 C 0.5474(6) 0.3510(6) 0.0535(6) 0.040(2) Uani 1 1 d .
C43 C 0.5903(8) 0.4262(7) 0.0431(7) 0.054(3) Uani 1 1 d .
H43 H 0.6078 0.4755 0.0882 0.065 Uiso 1 1 calc R
C44 C 0.6080(8) 0.4299(8) -0.0329(7) 0.066(3) Uani 1 1 d .
H44 H 0.6361 0.4820 -0.0379 0.079 Uiso 1 1 calc R
C45 C 0.5844(8) 0.3569(8) -0.1017(7) 0.058(3) Uani 1 1 d .
H45 H 0.5983 0.3589 -0.1525 0.069 Uiso 1 1 calc R
C46 C 0.5407(8) 0.2826(9) -0.0933(7) 0.064(3) Uani 1 1 d .
H46 H 0.5226 0.2345 -0.1392 0.076 Uiso 1 1 calc R
C47 C 0.5220(7) 0.2766(7) -0.0169(6) 0.044(2) Uani 1 1 d .
C48 C 0.4764(7) 0.2000(7) -0.0048(6) 0.043(2) Uani 1 1 d .
C49 C 0.4365(8) 0.1228(9) -0.0625(7) 0.070(4) Uani 1 1 d .
H49 H 0.4402 0.1165 -0.1167 0.084 Uiso 1 1 calc R
C50 C 0.3935(10) 0.0584(8) -0.0416(7) 0.080(4) Uani 1 1 d .
H50 H 0.3636 0.0094 -0.0806 0.096 Uiso 1 1 calc R
C51 C 0.3931(10) 0.0640(8) 0.0373(8) 0.077(4) Uani 1 1 d .
H51 H 0.3648 0.0179 0.0520 0.093 Uiso 1 1 calc R
C52 C 0.4352(8) 0.1387(7) 0.0953(7) 0.055(3) Uani 1 1 d .
H52 H 0.4356 0.1423 0.1490 0.066 Uiso 1 1 calc R
C58 C 0.3967(6) 0.3836(6) 0.1601(6) 0.038(2) Uani 1 1 d .
C59 C 0.3154(6) 0.3480(7) 0.1156(6) 0.043(2) Uani 1 1 d .
H59 H 0.3171 0.2915 0.0754 0.051 Uiso 1 1 calc R
C60 C 0.2312(7) 0.3938(8) 0.1289(7) 0.057(3) Uani 1 1 d .
H60 H 0.1777 0.3674 0.0983 0.068 Uiso 1 1 calc R
C61 C 0.2265(8) 0.4779(11) 0.1871(8) 0.080(4) Uani 1 1 d .
H61 H 0.1693 0.5070 0.1964 0.096 Uiso 1 1 calc R
C62 C 0.3078(8) 0.5209(7) 0.2329(7) 0.057(3) Uani 1 1 d .
H62 H 0.3067 0.5788 0.2709 0.069 Uiso 1 1 calc R
C63 C 0.3913(7) 0.4697(7) 0.2169(6) 0.047(2) Uani 1 1 d .
C64 C 0.4815(7) 0.5092(6) 0.2616(6) 0.041(2) Uani 1 1 d .
C65 C 0.4889(9) 0.5812(8) 0.3299(8) 0.073(4) Uani 1 1 d .
H65 H 0.4356 0.6130 0.3519 0.087 Uiso 1 1 calc R
C66 C 0.5769(10) 0.6078(9) 0.3675(8) 0.080(4) Uani 1 1 d .
H66 H 0.5841 0.6613 0.4111 0.097 Uiso 1 1 calc R
C67 C 0.6523(9) 0.5549(9) 0.3398(8) 0.069(3) Uani 1 1 d .
H67 H 0.7108 0.5685 0.3661 0.083 Uiso 1 1 calc R
C68 C 0.6389(7) 0.4820(7) 0.2728(7) 0.049(3) Uani 1 1 d .
H68 H 0.6913 0.4488 0.2504 0.058 Uiso 1 1 calc R
C69 C 0.7120(7) 0.2335(7) 0.0937(6) 0.053(3) Uani 1 1 d .
H69 H 0.6961 0.2438 0.0463 0.064 Uiso 1 1 calc R
C70 C 0.7924(8) 0.1865(8) 0.0963(7) 0.063(3) Uani 1 1 d .
H70 H 0.8320 0.1697 0.0523 0.075 Uiso 1 1 calc R
C71 C 0.8153(7) 0.1633(8) 0.1657(7) 0.064(3) Uani 1 1 d .
H71 H 0.8679 0.1299 0.1675 0.077 Uiso 1 1 calc R
C72 C 0.7549(7) 0.1934(7) 0.2307(7) 0.055(3) Uani 1 1 d .
H72 H 0.7650 0.1786 0.2768 0.066 Uiso 1 1 calc R
C73 C 0.6792(6) 0.2460(7) 0.2256(6) 0.046(2) Uani 1 1 d .
C74 C 0.6084(6) 0.2796(6) 0.2872(6) 0.038(2) Uani 1 1 d .
C75 C 0.4772(7) 0.3249(7) 0.3412(6) 0.045(2) Uani 1 1 d .
C76 C 0.3789(7) 0.3507(7) 0.3517(6) 0.045(2) Uani 1 1 d .
C77 C 0.3088(7) 0.3038(8) 0.2936(6) 0.058(3) Uani 1 1 d .
H77 H 0.3249 0.2556 0.2485 0.070 Uiso 1 1 calc R
C78 C 0.2176(9) 0.3301(10) 0.3046(8) 0.083(4) Uani 1 1 d .
H78 H 0.1717 0.2987 0.2667 0.100 Uiso 1 1 calc R
C79 C 0.1915(9) 0.4016(11) 0.3701(10) 0.091(5) Uani 1 1 d .
H79 H 0.1298 0.4213 0.3750 0.109 Uiso 1 1 calc R
C80 C 0.2593(10) 0.4434(9) 0.4283(10) 0.097(5) Uani 1 1 d .
H80 H 0.2418 0.4893 0.4746 0.117 Uiso 1 1 calc R
C81 C 0.3515(8) 0.4189(7) 0.4194(7) 0.061(3) Uani 1 1 d .
H81 H 0.3958 0.4486 0.4594 0.073 Uiso 1 1 calc R
C82 C 0.6996(7) 0.3110(7) 0.4177(6) 0.051(3) Uani 1 1 d .
C83 C 0.7817(8) 0.3500(8) 0.4014(8) 0.068(4) Uani 1 1 d .
H83 H 0.7841 0.3690 0.3569 0.081 Uiso 1 1 calc R
C84 C 0.8611(9) 0.3611(10) 0.4512(9) 0.090(5) Uani 1 1 d .
H84 H 0.9173 0.3865 0.4405 0.108 Uiso 1 1 calc R
C85 C 0.8535(10) 0.3327(8) 0.5181(9) 0.081(4) Uani 1 1 d .
H85 H 0.9057 0.3390 0.5520 0.097 Uiso 1 1 calc R
C86 C 0.7702(11) 0.2954(9) 0.5351(7) 0.081(4) Uani 1 1 d .
H86 H 0.7666 0.2787 0.5809 0.097 Uiso 1 1 calc R
C87 C 0.6918(9) 0.2827(7) 0.4844(7) 0.062(3) Uani 1 1 d .
H87 H 0.6359 0.2562 0.4945 0.075 Uiso 1 1 calc R
N1 N 0.9775(6) 0.2874(5) -0.0827(5) 0.046(2) Uani 1 1 d .
N2 N 1.0422(5) 0.0417(5) -0.2388(5) 0.0412(19) Uani 1 1 d .
N3 N 1.1540(5) 0.2307(5) -0.1654(5) 0.0418(19) Uani 1 1 d .
N4 N 1.0131(5) 0.1994(5) -0.2739(5) 0.0396(19) Uani 1 1 d .
N5 N 1.0166(6) 0.1722(7) -0.4081(5) 0.061(3) Uani 1 1 d .
N6 N 1.1045(6) 0.1992(6) -0.3750(5) 0.047(2) Uani 1 1 d .
N7 N 0.4749(6) 0.2054(6) 0.0749(5) 0.048(2) Uani 1 1 d .
N8 N 0.5535(6) 0.4539(6) 0.2358(5) 0.047(2) Uani 1 1 d .
N9 N 0.6571(6) 0.2643(5) 0.1571(4) 0.045(2) Uani 1 1 d .
N10 N 0.5216(5) 0.2934(5) 0.2682(5) 0.0407(19) Uani 1 1 d .
N11 N 0.5342(6) 0.3301(6) 0.4021(5) 0.049(2) Uani 1 1 d .
N12 N 0.6168(5) 0.3022(6) 0.3683(5) 0.046(2) Uani 1 1 d .
F1 F 1.0228(13) 0.5006(9) -0.3593(9) 0.227(8) Uani 1 1 d .
F2 F 1.0909(15) 0.4557(11) -0.2174(8) 0.270(10) Uani 1 1 d .
F3 F 0.9817(9) 0.3944(7) -0.3095(8) 0.179(5) Uani 1 1 d .
F4 F 1.1336(7) 0.5535(6) -0.2615(8) 0.152(4) Uani 1 1 d .
F5 F 0.9916(6) 0.5471(8) -0.2353(8) 0.190(7) Uani 1 1 d .
F6 F 1.1230(8) 0.4134(11) -0.3400(9) 0.269(10) Uani 1 1 d .
F7 F 0.6332(6) 0.1044(5) 0.3526(6) 0.124(3) Uani 1 1 d .
F8 F 0.5016(6) -0.0642(6) 0.2579(6) 0.133(4) Uani 1 1 d .
F9 F 0.4901(8) 0.0745(10) 0.3433(11) 0.282(12) Uani 1 1 d .
F10 F 0.6478(6) -0.0338(11) 0.2620(11) 0.251(10) Uani 1 1 d .
F11 F 0.5627(15) 0.0520(10) 0.2351(9) 0.247(9) Uani 1 1 d .
F12 F 0.5813(19) -0.0173(13) 0.3702(10) 0.308(12) Uani 1 1 d .
P1 P 1.0579(2) 0.4795(2) -0.2889(2) 0.0662(9) Uani 1 1 d .
P3 P 0.5675(2) 0.0203(2) 0.3049(2) 0.0636(9) Uani 1 1 d .
Ir1 Ir 1.01693(2) 0.16891(3) -0.16192(2) 0.03702(12) Uani 1 1 d .
Ir2 Ir 0.52198(2) 0.32581(2) 0.15504(2) 0.03607(12) Uani 1 1 d .

loop_
_atom_site_aniso_label
_atom_site_aniso_U_11
_atom_site_aniso_U_22
_atom_site_aniso_U_33
_atom_site_aniso_U_23
_atom_site_aniso_U_13
_atom_site_aniso_U_12
C1 0.047(6) 0.038(5) 0.039(6) 0.019(4) -0.002(4) -0.015(4)
C2 0.064(7) 0.069(8) 0.045(7) 0.028(6) 0.001(5) 0.004(6)
C3 0.064(8) 0.113(11) 0.071(9) 0.059(9) -0.010(7) 0.013(7)
C4 0.077(9) 0.080(9) 0.068(9) 0.047(8) -0.010(7) -0.010(7)
C5 0.077(8) 0.070(8) 0.038(6) 0.027(6) -0.012(5) -0.009(6)
C6 0.034(5) 0.065(7) 0.036(6) 0.020(5) -0.010(4) -0.014(5)
C7 0.056(6) 0.050(6) 0.040(6) 0.022(5) -0.002(5) -0.005(5)
C8 0.077(8) 0.060(7) 0.048(7) 0.012(6) 0.006(6) 0.010(6)
C9 0.098(11) 0.080(10) 0.055(8) 0.002(7) -0.004(7) 0.025(8)
C10 0.135(13) 0.065(8) 0.043(7) 0.008(6) -0.016(8) 0.025(8)
C11 0.060(7) 0.085(9) 0.039(6) 0.031(6) -0.007(5) 0.004(6)
C12 0.033(5) 0.056(6) 0.033(5) 0.025(5) 0.007(4) -0.006(4)
C13 0.062(7) 0.043(6) 0.046(6) 0.023(5) 0.012(5) -0.002(5)
C14 0.047(6) 0.074(8) 0.064(8) 0.039(7) 0.016(5) 0.013(6)
C15 0.038(7) 0.120(12) 0.092(11) 0.061(9) 0.008(6) 0.001(7)
C16 0.056(7) 0.083(9) 0.057(8) 0.020(7) -0.001(6) -0.004(6)
C17 0.031(5) 0.049(6) 0.052(6) 0.024(5) 0.002(4) -0.006(4)
C18 0.058(7) 0.042(6) 0.037(6) 0.016(5) -0.003(5) -0.003(5)
C19 0.078(9) 0.120(12) 0.052(8) -0.018(8) -0.007(7) 0.021(9)
C20 0.109(13) 0.145(16) 0.075(11) -0.033(11) 0.004(10) 0.056(12)
C21 0.083(9) 0.059(8) 0.063(8) 0.025(7) 0.017(7) 0.025(7)
C22 0.047(6) 0.071(7) 0.050(7) 0.035(6) 0.015(5) 0.022(5)
C23 0.049(6) 0.069(7) 0.054(7) 0.030(6) -0.006(5) -0.010(5)
C24 0.034(6) 0.107(10) 0.061(8) 0.039(7) -0.009(5) -0.012(6)
C25 0.037(6) 0.078(8) 0.093(10) 0.044(8) -0.003(6) -0.015(6)
C26 0.044(6) 0.108(10) 0.056(7) 0.047(7) 0.002(5) -0.012(6)
C27 0.050(6) 0.035(5) 0.048(6) 0.020(5) 0.000(5) 0.002(4)
C28 0.050(6) 0.062(7) 0.035(6) 0.023(5) 0.008(5) 0.002(5)
C29 0.068(7) 0.023(5) 0.052(7) 0.021(5) -0.001(5) -0.001(4)
C30 0.054(7) 0.053(6) 0.051(7) 0.037(5) -0.009(5) -0.010(5)
C31 0.067(8) 0.067(7) 0.055(7) 0.038(6) -0.002(6) -0.016(6)
C32 0.048(8) 0.195(17) 0.083(11) 0.074(12) 0.006(7) -0.006(9)
C33 0.037(7) 0.124(13) 0.144(16) 0.068(12) -0.022(9) -0.040(8)
C34 0.083(10) 0.089(10) 0.083(11) 0.021(8) -0.020(8) -0.032(8)
C35 0.050(7) 0.097(10) 0.073(9) 0.009(8) 0.003(6) -0.001(7)
C36 0.064(7) 0.032(5) 0.050(7) 0.012(5) 0.016(5) -0.012(5)
C37 0.093(10) 0.069(8) 0.073(9) 0.032(7) 0.038(8) 0.012(7)
C38 0.090(10) 0.036(7) 0.149(15) 0.031(8) 0.059(10) 0.001(6)
C39 0.106(12) 0.068(9) 0.072(10) 0.018(7) 0.040(8) -0.014(8)
C40 0.099(10) 0.070(8) 0.043(7) 0.026(6) 0.010(6) -0.026(7)
C41 0.066(7) 0.071(8) 0.038(6) 0.025(6) 0.008(5) -0.017(6)
C42 0.032(5) 0.048(6) 0.040(6) 0.017(5) 0.002(4) 0.012(4)
C43 0.078(8) 0.047(6) 0.051(7) 0.033(5) 0.002(6) -0.005(5)
C44 0.077(8) 0.066(8) 0.063(8) 0.033(7) 0.013(6) -0.006(6)
C45 0.074(8) 0.068(8) 0.051(7) 0.045(6) 0.023(6) 0.009(6)
C46 0.051(7) 0.105(10) 0.045(7) 0.037(7) 0.004(5) 0.025(7)
C47 0.055(6) 0.053(6) 0.027(5) 0.019(5) 0.010(4) 0.002(5)
C48 0.047(6) 0.048(6) 0.036(6) 0.018(5) 0.005(4) 0.003(5)
C49 0.067(8) 0.100(10) 0.035(6) 0.012(7) -0.001(5) 0.000(7)
C50 0.130(12) 0.061(8) 0.039(7) 0.006(6) 0.003(7) -0.018(8)
C51 0.116(11) 0.052(7) 0.063(9) 0.021(6) 0.004(7) -0.030(7)
C52 0.067(7) 0.057(7) 0.049(7) 0.030(6) 0.007(5) 0.000(6)
C58 0.033(5) 0.052(6) 0.040(6) 0.028(5) 0.003(4) 0.001(4)
C59 0.030(5) 0.064(7) 0.044(6) 0.031(5) 0.000(4) 0.006(4)
C60 0.047(6) 0.083(8) 0.049(7) 0.034(6) -0.001(5) -0.002(6)
C61 0.045(7) 0.151(14) 0.065(9) 0.061(9) 0.007(6) 0.027(8)
C62 0.076(8) 0.054(7) 0.056(7) 0.035(6) 0.018(6) 0.014(6)
C63 0.036(5) 0.073(7) 0.038(6) 0.027(5) 0.001(4) 0.005(5)
C64 0.062(7) 0.027(5) 0.035(5) 0.013(4) 0.000(5) -0.007(4)
C65 0.066(8) 0.071(8) 0.068(9) 0.006(7) 0.003(7) 0.010(7)
C66 0.099(11) 0.068(9) 0.063(9) 0.010(7) -0.010(8) -0.028(8)
C67 0.060(8) 0.083(9) 0.064(8) 0.027(7) -0.014(6) -0.019(7)
C68 0.038(6) 0.053(6) 0.059(7) 0.024(6) -0.002(5) -0.004(5)
C69 0.042(6) 0.081(8) 0.046(6) 0.032(6) 0.009(5) 0.009(5)
C70 0.049(7) 0.083(8) 0.059(8) 0.029(7) 0.018(6) -0.001(6)
C71 0.042(6) 0.090(9) 0.063(8) 0.030(7) 0.006(5) 0.026(6)
C72 0.034(5) 0.077(8) 0.064(7) 0.035(6) 0.000(5) 0.013(5)
C73 0.032(5) 0.063(7) 0.046(6) 0.021(5) 0.007(4) 0.006(5)
C74 0.033(5) 0.049(6) 0.039(6) 0.021(5) -0.002(4) 0.009(4)
C75 0.040(6) 0.068(7) 0.034(6) 0.026(5) 0.000(4) 0.006(5)
C76 0.045(6) 0.063(7) 0.037(6) 0.030(5) 0.009(4) 0.012(5)
C77 0.041(6) 0.097(9) 0.045(7) 0.036(6) 0.015(5) 0.012(6)
C78 0.069(9) 0.133(13) 0.058(9) 0.043(9) 0.003(7) 0.022(9)
C79 0.049(8) 0.134(13) 0.111(13) 0.067(11) 0.009(8) 0.039(8)
C80 0.082(10) 0.088(11) 0.106(13) 0.009(9) 0.019(9) 0.051(9)
C81 0.066(8) 0.054(7) 0.055(7) 0.008(6) 0.003(6) 0.016(6)
C82 0.043(6) 0.064(7) 0.046(6) 0.019(5) -0.004(5) 0.020(5)
C83 0.052(7) 0.071(8) 0.068(8) 0.005(7) -0.009(6) 0.026(6)
C84 0.063(9) 0.107(11) 0.081(11) 0.006(9) -0.029(8) 0.029(8)
C85 0.078(10) 0.057(8) 0.089(11) 0.001(7) -0.034(8) 0.024(7)
C86 0.108(12) 0.089(10) 0.049(8) 0.027(7) -0.026(7) 0.033(9)
C87 0.077(8) 0.062(7) 0.053(7) 0.026(6) -0.016(6) 0.004(6)
N1 0.071(6) 0.037(5) 0.036(5) 0.023(4) -0.017(4) -0.012(4)
N2 0.028(4) 0.060(5) 0.040(5) 0.022(4) -0.005(3) 0.006(4)
N3 0.030(4) 0.057(5) 0.046(5) 0.027(4) -0.003(3) -0.002(4)
N4 0.044(5) 0.042(5) 0.043(5) 0.027(4) -0.002(4) -0.003(4)
N5 0.057(6) 0.106(8) 0.022(4) 0.024(5) 0.003(4) -0.001(5)
N6 0.057(5) 0.056(5) 0.030(5) 0.017(4) 0.003(4) 0.001(4)
N7 0.054(5) 0.055(5) 0.032(5) 0.011(4) 0.016(4) 0.003(4)
N8 0.045(5) 0.065(6) 0.029(4) 0.013(4) 0.004(4) 0.001(4)
N9 0.056(5) 0.053(5) 0.026(4) 0.015(4) 0.004(4) -0.001(4)
N10 0.040(5) 0.053(5) 0.033(5) 0.019(4) 0.003(3) 0.000(4)
N11 0.053(5) 0.067(6) 0.036(5) 0.028(4) 0.009(4) 0.020(4)
N12 0.039(5) 0.064(6) 0.037(5) 0.021(4) 0.000(4) 0.009(4)
F1 0.35(2) 0.180(12) 0.173(14) 0.083(11) -0.118(14) 0.014(13)
F2 0.45(3) 0.247(16) 0.103(10) 0.043(11) -0.128(13) 0.046(17)
F3 0.221(13) 0.130(9) 0.152(11) 0.012(8) -0.037(9) -0.079(9)
F4 0.119(8) 0.108(7) 0.237(13) 0.074(8) 0.002(8) -0.050(6)
F5 0.075(6) 0.192(11) 0.202(13) -0.066(10) 0.007(7) 0.007(7)
F6 0.115(9) 0.304(17) 0.224(16) -0.130(14) -0.003(9) 0.081(10)
F7 0.131(8) 0.087(6) 0.135(9) 0.015(6) -0.008(6) -0.049(5)
F8 0.118(7) 0.134(8) 0.102(8) -0.015(6) 0.011(6) -0.053(6)
F9 0.109(9) 0.251(16) 0.30(2) -0.155(15) 0.057(11) 0.011(9)
F10 0.050(6) 0.283(17) 0.289(19) -0.074(15) -0.002(8) 0.020(8)
F11 0.44(3) 0.200(14) 0.144(12) 0.123(11) -0.058(15) -0.081(16)
F12 0.53(4) 0.267(19) 0.156(15) 0.121(15) -0.16(2) -0.05(2)
P1 0.066(2) 0.061(2) 0.063(2) 0.0091(17) -0.0079(17) 0.0071(17)
P3 0.057(2) 0.070(2) 0.060(2) 0.0187(17) 0.0003(16) -0.0089(16)
Ir1 0.0359(2) 0.0478(2) 0.0311(2) 0.01842(18) 0.00195(15) -0.00148(17)
Ir2 0.0347(2) 0.0468(2) 0.0312(2) 0.01915(18) 0.00189(15) 0.00112(16)

loop_
_atom_type_symbol
_atom_type_description
_atom_type_scat_dispersion_real
_atom_type_scat_dispersion_imag
_atom_type_scat_source
C C 0.0033 0.0016 'International Tables Vol C Tables 4.2.6.8 and 6.1.1.4'
H H 0.0000 0.0000 'International Tables Vol C Tables 4.2.6.8 and 6.1.1.4'
N N 0.0061 0.0033 'International Tables Vol C Tables 4.2.6.8 and 6.1.1.4'
F F 0.0171 0.0103 'International Tables Vol C Tables 4.2.6.8 and 6.1.1.4'
P P 0.1023 0.0942 'International Tables Vol C Tables 4.2.6.8 and 6.1.1.4'
Ir Ir -1.4442 7.9887 'International Tables Vol C Tables 4.2.6.8 and 6.1.1.4'

loop_
_geom_angle_atom_site_label_1
_geom_angle_atom_site_label_2
_geom_angle_atom_site_label_3
_geom_angle
C2 C1 C6 116.4(9)
C2 C1 Ir1 128.9(8)
C6 C1 Ir1 114.5(7)
C1 C2 C3 121.5(11)
C1 C2 H2 119.3
C3 C2 H2 119.3
C4 C3 C2 118.6(12)
C4 C3 H3 120.7
C2 C3 H3 120.7
C5 C4 C3 121.3(12)
C5 C4 H4 119.3
C3 C4 H4 119.3
C4 C5 C6 120.3(12)
C4 C5 H5 119.8
C6 C5 H5 119.8
C5 C6 C1 121.7(10)
C5 C6 C7 124.2(10)
C1 C6 C7 113.9(9)
N1 C7 C8 121.9(10)
N1 C7 C6 112.7(9)
C8 C7 C6 125.3(10)
C7 C8 C9 119.7(12)
C7 C8 H8 120.2
C9 C8 H8 120.2
C8 C9 C10 121.2(12)
C8 C9 H9 119.4
C10 C9 H9 119.4
C11 C10 C9 115.1(12)
C11 C10 H10 122.5
C9 C10 H10 122.5
N1 C11 C10 124.4(10)
N1 C11 H11 117.8
C10 C11 H11 117.8
C13 C12 C17 115.5(8)
C13 C12 Ir1 129.9(8)
C17 C12 Ir1 114.6(6)
C14 C13 C12 122.7(10)
C14 C13 H13 118.6
C12 C13 H13 118.6
C15 C14 C13 120.8(10)
C15 C14 H14 119.6
C13 C14 H14 119.6
C16 C15 C14 119.8(11)
C16 C15 H15 120.1
C14 C15 H15 120.1
C15 C16 C17 118.2(12)
C15 C16 H16 120.9
C17 C16 H16 120.9
C16 C17 C12 122.8(9)
C16 C17 C18 122.6(10)
C12 C17 C18 114.6(8)
N2 C18 C19 121.3(10)
N2 C18 C17 113.9(9)
C19 C18 C17 124.7(10)
C18 C19 C20 119.0(14)
C18 C19 H19 120.5
C20 C19 H19 120.5
C21 C20 C19 118.9(13)
C21 C20 H20 120.6
C19 C20 H20 120.6
C20 C21 C22 119.8(12)
C20 C21 H21 120.1
C22 C21 H21 120.1
N2 C22 C21 122.2(11)
N2 C22 H22 118.9
C21 C22 H22 118.9
N3 C23 C24 123.7(11)
N3 C23 H23 118.1
C24 C23 H23 118.1
C25 C24 C23 118.8(10)
C25 C24 H24 120.6
C23 C24 H24 120.6
C26 C25 C24 120.2(10)
C26 C25 H25 119.9
C24 C25 H25 119.9
C25 C26 C27 117.2(10)
C25 C26 H26 121.4
C27 C26 H26 121.4
N3 C27 C26 122.5(9)
N3 C27 C28 112.4(8)
C26 C27 C28 124.6(10)
N4 C28 N6 110.1(9)
N4 C28 C27 120.6(9)
N6 C28 C27 129.4(9)
N5 C29 N4 112.2(9)
N5 C29 C30 120.9(10)
N4 C29 C30 126.9(9)
C31 C30 C35 120.8(10)
C31 C30 C29 120.4(10)
C35 C30 C29 118.8(10)
C30 C31 C32 118.5(12)
C30 C31 H31 120.8
C32 C31 H31 120.8
C31 C32 C33 120.6(13)
C31 C32 H32 119.7
C33 C32 H32 119.7
C34 C33 C32 119.5(12)
C34 C33 H33 120.3
C32 C33 H33 120.3
C35 C34 C33 121.6(13)
C35 C34 H34 119.2
C33 C34 H34 119.2
C34 C35 C30 118.9(12)
C34 C35 H35 120.6
C30 C35 H35 120.6
C41 C36 C37 121.9(10)
C41 C36 N6 119.3(10)
C37 C36 N6 118.8(10)
C36 C37 C38 116.8(13)
C36 C37 H37 121.6
C38 C37 H37 121.6
C39 C38 C37 120.8(14)
C39 C38 H38 119.6
C37 C38 H38 119.6
C38 C39 C40 119.9(13)
C38 C39 H39 120.1
C40 C39 H39 120.1
C41 C40 C39 120.6(13)
C41 C40 H40 119.7
C39 C40 H40 119.7
C40 C41 C36 120.0(12)
C40 C41 H41 120.0
C36 C41 H41 120.0
C43 C42 C47 117.6(9)
C43 C42 Ir2 129.4(8)
C47 C42 Ir2 112.9(7)
C42 C43 C44 121.7(11)
C42 C43 H43 119.1
C44 C43 H43 119.1
C43 C44 C45 120.8(11)
C43 C44 H44 119.6
C45 C44 H44 119.6
C46 C45 C44 118.8(10)
C46 C45 H45 120.6
C44 C45 H45 120.6
C45 C46 C47 121.7(11)
C45 C46 H46 119.1
C47 C46 H46 119.1
C46 C47 C42 119.3(10)
C46 C47 C48 124.0(10)
C42 C47 C48 116.7(9)
N7 C48 C49 118.3(10)
N7 C48 C47 113.5(9)
C49 C48 C47 128.3(10)
C50 C49 C48 121.2(11)
C50 C49 H49 119.4
C48 C49 H49 119.4
C49 C50 C51 119.9(12)
C49 C50 H50 120.0
C51 C50 H50 120.0
C50 C51 C52 119.6(11)
C50 C51 H51 120.2
C52 C51 H51 120.2
N7 C52 C51 120.6(11)
N7 C52 H52 119.7
C51 C52 H52 119.7
C63 C58 C59 116.5(9)
C63 C58 Ir2 115.2(7)
C59 C58 Ir2 128.2(8)
C58 C59 C60 122.1(10)
C58 C59 H59 119.0
C60 C59 H59 119.0
C61 C60 C59 120.5(10)
C61 C60 H60 119.7
C59 C60 H60 119.7
C60 C61 C62 120.9(11)
C60 C61 H61 119.6
C62 C61 H61 119.6
C61 C62 C63 115.6(11)
C61 C62 H62 122.2
C63 C62 H62 122.2
C58 C63 C62 124.3(9)
C58 C63 C64 115.7(8)
C62 C63 C64 120.0(10)
N8 C64 C65 121.2(10)
N8 C64 C63 111.8(8)
C65 C64 C63 125.7(10)
C64 C65 C66 119.6(12)
C64 C65 H65 120.2
C66 C65 H65 120.2
C67 C66 C65 119.4(12)
C67 C66 H66 120.3
C65 C66 H66 120.3
C68 C67 C66 117.4(11)
C68 C67 H67 121.3
C66 C67 H67 121.3
C67 C68 N8 124.0(10)
C67 C68 H68 118.0
N8 C68 H68 118.0
N9 C69 C70 121.6(10)
N9 C69 H69 119.2
C70 C69 H69 119.2
C69 C70 C71 120.9(10)
C69 C70 H70 119.6
C71 C70 H70 119.6
C72 C71 C70 116.7(10)
C72 C71 H71 121.7
C70 C71 H71 121.7
C73 C72 C71 119.0(11)
C73 C72 H72 120.5
C71 C72 H72 120.5
N9 C73 C72 122.9(9)
N9 C73 C74 111.5(8)
C72 C73 C74 125.3(10)
N10 C74 N12 109.3(8)
N10 C74 C73 121.3(9)
N12 C74 C73 129.5(8)
N11 C75 N10 112.3(8)
N11 C75 C76 122.9(9)
N10 C75 C76 124.9(8)
C81 C76 C77 118.5(10)
C81 C76 C75 120.8(10)
C77 C76 C75 120.7(9)
C78 C77 C76 119.4(11)
C78 C77 H77 120.3
C76 C77 H77 120.3
C77 C78 C79 121.8(13)
C77 C78 H78 119.1
C79 C78 H78 119.1
C78 C79 C80 118.2(12)
C78 C79 H79 120.9
C80 C79 H79 120.9
C81 C80 C79 121.6(12)
C81 C80 H80 119.2
C79 C80 H80 119.2
C80 C81 C76 120.4(11)
C80 C81 H81 119.8
C76 C81 H81 119.8
C83 C82 C87 122.1(11)
C83 C82 N12 120.6(10)
C87 C82 N12 117.3(10)
C82 C83 C84 120.4(14)
C82 C83 H83 119.8
C84 C83 H83 119.8
C85 C84 C83 117.7(15)
C85 C84 H84 121.2
C83 C84 H84 121.2
C84 C85 C86 121.7(13)
C84 C85 H85 119.1
C86 C85 H85 119.1
C85 C86 C87 120.4(13)
C85 C86 H86 119.8
C87 C86 H86 119.8
C82 C87 C86 117.8(12)
C82 C87 H87 121.1
C86 C87 H87 121.1
C7 N1 C11 117.4(9)
C7 N1 Ir1 118.0(7)
C11 N1 Ir1 123.7(7)
C18 N2 C22 118.6(9)
C18 N2 Ir1 115.6(6)
C22 N2 Ir1 124.0(7)
C23 N3 C27 117.4(8)
C23 N3 Ir1 126.0(7)
C27 N3 Ir1 116.4(6)
C28 N4 C29 103.8(8)
C28 N4 Ir1 110.2(6)
C29 N4 Ir1 139.6(6)
C29 N5 N6 104.8(8)
C28 N6 N5 109.2(8)
C28 N6 C36 132.0(9)
N5 N6 C36 118.4(8)
C52 N7 C48 120.2(9)
C52 N7 Ir2 124.3(7)
C48 N7 Ir2 115.1(7)
C64 N8 C68 117.1(9)
C64 N8 Ir2 117.3(6)
C68 N8 Ir2 125.0(7)
C69 N9 C73 118.8(9)
C69 N9 Ir2 124.2(7)
C73 N9 Ir2 116.4(6)
C74 N10 C75 104.1(8)
C74 N10 Ir2 109.5(6)
C75 N10 Ir2 136.3(6)
C75 N11 N12 104.7(8)
N11 N12 C74 109.7(7)
N11 N12 C82 120.1(8)
C74 N12 C82 129.6(8)
F1 P1 F6 90.9(10)
F1 P1 F2 178.0(11)
F6 P1 F2 89.3(10)
F1 P1 F5 90.0(9)
F6 P1 F5 179.1(10)
F2 P1 F5 89.8(9)
F1 P1 F4 97.7(8)
F6 P1 F4 93.2(7)
F2 P1 F4 84.2(8)
F5 P1 F4 86.7(6)
F1 P1 F3 89.9(8)
F6 P1 F3 85.7(8)
F2 P1 F3 88.2(9)
F5 P1 F3 94.3(7)
F4 P1 F3 172.3(7)
F9 P3 F12 94.0(13)
F9 P3 F11 92.5(12)
F12 P3 F11 173.6(13)
F9 P3 F10 177.2(14)
F12 P3 F10 88.8(12)
F11 P3 F10 84.8(11)
F9 P3 F8 93.7(6)
F12 P3 F8 90.0(8)
F11 P3 F8 89.7(7)
F10 P3 F8 86.7(6)
F9 P3 F7 86.2(6)
F12 P3 F7 89.3(8)
F11 P3 F7 90.9(7)
F10 P3 F7 93.4(6)
F8 P3 F7 179.3(6)
C1 Ir1 C12 89.3(4)
C1 Ir1 N1 80.3(3)
C12 Ir1 N1 93.6(4)
C1 Ir1 N2 97.5(3)
C12 Ir1 N2 79.6(3)
N1 Ir1 N2 173.0(3)
C1 Ir1 N3 94.7(3)
C12 Ir1 N3 175.7(3)
N1 Ir1 N3 88.5(3)
N2 Ir1 N3 98.3(3)
C1 Ir1 N4 170.5(3)
C12 Ir1 N4 100.0(3)
N1 Ir1 N4 100.8(3)
N2 Ir1 N4 82.4(3)
N3 Ir1 N4 76.0(3)
C42 Ir2 C58 88.8(3)
C42 Ir2 N7 81.4(4)
C58 Ir2 N7 93.7(4)
C42 Ir2 N8 98.2(4)
C58 Ir2 N8 79.3(4)
N7 Ir2 N8 173.0(3)
C42 Ir2 N9 94.4(3)
C58 Ir2 N9 176.6(3)
N7 Ir2 N9 87.9(3)
N8 Ir2 N9 99.1(3)
C42 Ir2 N10 169.6(3)
C58 Ir2 N10 101.3(3)
N7 Ir2 N10 100.5(3)
N8 Ir2 N10 81.1(3)
N9 Ir2 N10 75.5(3)

loop_
_geom_bond_atom_site_label_1
_geom_bond_atom_site_label_2
_geom_bond_distance
C1 C2 1.362(13)
C1 C6 1.430(13)
C1 Ir1 1.999(10)
C2 C3 1.436(15)
C2 H2 0.9300
C3 C4 1.377(17)
C3 H3 0.9300
C4 C5 1.335(15)
C4 H4 0.9300
C5 C6 1.381(13)
C5 H5 0.9300
C6 C7 1.483(14)
C7 N1 1.347(12)
C7 C8 1.383(14)
C8 C9 1.348(16)
C8 H8 0.9300
C9 C10 1.403(17)
C9 H9 0.9300
C10 C11 1.400(15)
C10 H10 0.9300
C11 N1 1.351(12)
C11 H11 0.9300
C12 C13 1.375(12)
C12 C17 1.415(13)
C12 Ir1 1.998(8)
C13 C14 1.363(14)
C13 H13 0.9300
C14 C15 1.396(16)
C14 H14 0.9300
C15 C16 1.365(15)
C15 H15 0.9300
C16 C17 1.412(14)
C16 H16 0.9300
C17 C18 1.445(13)
C18 N2 1.349(12)
C18 C19 1.391(15)
C19 C20 1.411(19)
C19 H19 0.9300
C20 C21 1.373(19)
C20 H20 0.9300
C21 C22 1.362(14)
C21 H21 0.9300
C22 N2 1.377(11)
C22 H22 0.9300
C23 N3 1.329(12)
C23 C24 1.379(14)
C23 H23 0.9300
C24 C25 1.389(16)
C24 H24 0.9300
C25 C26 1.372(15)
C25 H25 0.9300
C26 C27 1.426(13)
C26 H26 0.9300
C27 N3 1.366(12)
C27 C28 1.439(13)
C28 N4 1.348(12)
C28 N6 1.349(12)
C29 N5 1.340(13)
C29 N4 1.384(12)
C29 C30 1.463(14)
C30 C31 1.388(15)
C30 C35 1.404(15)
C31 C32 1.393(16)
C31 H31 0.9300
C32 C33 1.39(2)
C32 H32 0.9300
C33 C34 1.37(2)
C33 H33 0.9300
C34 C35 1.367(17)
C34 H34 0.9300
C35 H35 0.9300
C36 C41 1.362(14)
C36 C37 1.364(15)
C36 N6 1.443(12)
C37 C38 1.421(16)
C37 H37 0.9300
C38 C39 1.339(19)
C38 H38 0.9300
C39 C40 1.378(18)
C39 H39 0.9300
C40 C41 1.342(15)
C40 H40 0.9300
C41 H41 0.9300
C42 C43 1.380(13)
C42 C47 1.425(13)
C42 Ir2 1.994(10)
C43 C44 1.387(14)
C43 H43 0.9300
C44 C45 1.389(15)
C44 H44 0.9300
C45 C46 1.358(15)
C45 H45 0.9300
C46 C47 1.411(13)
C46 H46 0.9300
C47 C48 1.429(13)
C48 N7 1.380(12)
C48 C49 1.394(14)
C49 C50 1.325(16)
C49 H49 0.9300
C50 C51 1.364(16)
C50 H50 0.9300
C51 C52 1.386(15)
C51 H51 0.9300
C52 N7 1.330(12)
C52 H52 0.9300
C58 C63 1.389(13)
C58 C59 1.381(12)
C58 Ir2 2.005(9)
C59 C60 1.391(13)
C59 H59 0.9300
C60 C61 1.375(16)
C60 H60 0.9300
C61 C62 1.417(16)
C61 H61 0.9300
C62 C63 1.425(14)
C62 H62 0.9300
C63 C64 1.500(13)
C64 N8 1.338(12)
C64 C65 1.347(14)
C65 C66 1.392(16)
C65 H65 0.9300
C66 C67 1.362(17)
C66 H66 0.9300
C67 C68 1.347(14)
C67 H67 0.9300
C68 N8 1.360(12)
C68 H68 0.9300
C69 N9 1.327(12)
C69 C70 1.383(14)
C69 H69 0.9300
C70 C71 1.428(16)
C70 H70 0.9300
C71 C72 1.394(14)
C71 H71 0.9300
C72 C73 1.392(13)
C72 H72 0.9300
C73 N9 1.370(12)
C73 C74 1.458(13)
C74 N10 1.316(11)
C74 N12 1.356(11)
C75 N11 1.319(12)
C75 N10 1.379(12)
C75 C76 1.456(13)
C76 C81 1.375(13)
C76 C77 1.420(14)
C77 C78 1.363(15)
C77 H77 0.9300
C78 C79 1.373(18)
C78 H78 0.9300
C79 C80 1.379(19)
C79 H79 0.9300
C80 C81 1.367(16)
C80 H80 0.9300
C81 H81 0.9300
C82 C83 1.376(16)
C82 C87 1.397(15)
C82 N12 1.431(12)
C83 C84 1.394(15)
C83 H83 0.9300
C84 C85 1.40(2)
C84 H84 0.9300
C85 C86 1.383(19)
C85 H85 0.9300
C86 C87 1.388(16)
C86 H86 0.9300
C87 H87 0.9300
N1 Ir1 2.010(8)
N2 Ir1 2.043(8)
N3 Ir1 2.158(7)
N4 Ir1 2.187(8)
N5 N6 1.365(11)
N7 Ir2 2.032(8)
N8 Ir2 2.069(8)
N9 Ir2 2.174(8)
N10 Ir2 2.221(8)
N11 N12 1.333(10)
F1 P1 1.476(12)
F2 P1 1.507(12)
F3 P1 1.634(10)
F4 P1 1.509(9)
F5 P1 1.514(10)
F6 P1 1.475(10)
F7 P3 1.577(8)
F8 P3 1.580(8)
F9 P3 1.435(10)
F10 P3 1.491(11)
F11 P3 1.477(12)
F12 P3 1.477(14)

loop_
_geom_torsion_atom_site_label_1
_geom_torsion_atom_site_label_2
_geom_torsion_atom_site_label_3
_geom_torsion_atom_site_label_4
_geom_torsion
C6 C1 C2 C3 1.7(15)
Ir1 C1 C2 C3 177.0(8)
C1 C2 C3 C4 -4.4(18)
C2 C3 C4 C5 4.9(19)
C3 C4 C5 C6 -2.9(19)
C4 C5 C6 C1 0.1(16)
C4 C5 C6 C7 -175.0(10)
C2 C1 C6 C5 0.4(14)
Ir1 C1 C6 C5 -175.5(8)
C2 C1 C6 C7 176.0(9)
Ir1 C1 C6 C7 0.0(10)
C5 C6 C7 N1 169.9(9)
C1 C6 C7 N1 -5.5(12)
C5 C6 C7 C8 -12.6(16)
C1 C6 C7 C8 172.0(10)
N1 C7 C8 C9 2.2(18)
C6 C7 C8 C9 -175.0(11)
C7 C8 C9 C10 -6(2)
C8 C9 C10 C11 7(2)
C9 C10 C11 N1 -4.5(19)
C17 C12 C13 C14 -3.7(15)
Ir1 C12 C13 C14 174.6(8)
C12 C13 C14 C15 5.5(17)
C13 C14 C15 C16 -3.6(19)
C14 C15 C16 C17 0.3(19)
C15 C16 C17 C12 1.3(17)
C15 C16 C17 C18 -179.8(11)
C13 C12 C17 C16 0.3(15)
Ir1 C12 C17 C16 -178.3(8)
C13 C12 C17 C18 -178.6(9)
Ir1 C12 C17 C18 2.8(11)
C16 C17 C18 N2 -171.8(10)
C12 C17 C18 N2 7.1(13)
C16 C17 C18 C19 4.5(18)
C12 C17 C18 C19 -176.6(11)
N2 C18 C19 C20 -5(2)
C17 C18 C19 C20 179.0(13)
C18 C19 C20 C21 2(3)
C19 C20 C21 C22 1(2)
C20 C21 C22 N2 -1.5(19)
N3 C23 C24 C25 1.8(19)
C23 C24 C25 C26 -1.7(19)
C24 C25 C26 C27 -0.9(18)
C25 C26 C27 N3 3.5(16)
C25 C26 C27 C28 175.5(10)
N3 C27 C28 N4 17.8(13)
C26 C27 C28 N4 -154.9(10)
N3 C27 C28 N6 -162.6(10)
C26 C27 C28 N6 24.7(17)
N5 C29 C30 C31 -150.0(10)
N4 C29 C30 C31 26.2(14)
N5 C29 C30 C35 31.0(15)
N4 C29 C30 C35 -152.7(10)
C35 C30 C31 C32 -0.6(17)
C29 C30 C31 C32 -179.5(11)
C30 C31 C32 C33 1(2)
C31 C32 C33 C34 -2(2)
C32 C33 C34 C35 3(2)
C33 C34 C35 C30 -3(2)
C31 C30 C35 C34 1.5(19)
C29 C30 C35 C34 -179.5(12)
C41 C36 C37 C38 -1.3(18)
N6 C36 C37 C38 179.5(10)
C36 C37 C38 C39 -1(2)
C37 C38 C39 C40 3(2)
C38 C39 C40 C41 -1(2)
C39 C40 C41 C36 -1.6(19)
C37 C36 C41 C40 2.8(17)
N6 C36 C41 C40 -178.0(10)
C47 C42 C43 C44 0.3(15)
Ir2 C42 C43 C44 175.6(8)
C42 C43 C44 C45 -1.1(18)
C43 C44 C45 C46 2.1(17)
C44 C45 C46 C47 -2.4(16)
C45 C46 C47 C42 1.6(15)
C45 C46 C47 C48 -179.9(10)
C43 C42 C47 C46 -0.5(14)
Ir2 C42 C47 C46 -176.6(7)
C43 C42 C47 C48 -179.1(9)
Ir2 C42 C47 C48 4.8(11)
C46 C47 C48 N7 173.4(9)
C42 C47 C48 N7 -8.1(13)
C46 C47 C48 C49 -5.2(17)
C42 C47 C48 C49 173.3(10)
N7 C48 C49 C50 3.7(17)
C47 C48 C49 C50 -177.7(12)
C48 C49 C50 C51 -4(2)
C49 C50 C51 C52 2(2)
C50 C51 C52 N7 0.8(19)
C63 C58 C59 C60 -2.7(14)
Ir2 C58 C59 C60 175.9(7)
C58 C59 C60 C61 0.9(16)
C59 C60 C61 C62 2.0(18)
C60 C61 C62 C63 -2.7(17)
C59 C58 C63 C62 1.9(15)
Ir2 C58 C63 C62 -176.9(8)
C59 C58 C63 C64 -176.9(8)
Ir2 C58 C63 C64 4.3(11)
C61 C62 C63 C58 0.8(15)
C61 C62 C63 C64 179.5(9)
C58 C63 C64 N8 2.2(12)
C62 C63 C64 N8 -176.6(9)
C58 C63 C64 C65 -164.6(11)
C62 C63 C64 C65 16.5(16)
N8 C64 C65 C66 10.9(18)
C63 C64 C65 C66 176.6(11)
C64 C65 C66 C67 -7(2)
C65 C66 C67 C68 5(2)
C66 C67 C68 N8 -6.2(18)
N9 C69 C70 C71 4.8(18)
C69 C70 C71 C72 -2.3(18)
C70 C71 C72 C73 -2.3(17)
C71 C72 C73 N9 4.9(16)
C71 C72 C73 C74 177.7(10)
N9 C73 C74 N10 23.2(14)
C72 C73 C74 N10 -150.4(10)
N9 C73 C74 N12 -156.0(10)
C72 C73 C74 N12 30.4(17)
N11 C75 C76 C81 31.9(16)
N10 C75 C76 C81 -147.5(11)
N11 C75 C76 C77 -145.7(11)
N10 C75 C76 C77 34.8(15)
C81 C76 C77 C78 3.0(16)
C75 C76 C77 C78 -179.3(11)
C76 C77 C78 C79 1(2)
C77 C78 C79 C80 -4(2)
C78 C79 C80 C81 4(2)
C79 C80 C81 C76 -1(2)
C77 C76 C81 C80 -3.0(17)
C75 C76 C81 C80 179.2(11)
C87 C82 C83 C84 1.0(17)
N12 C82 C83 C84 177.8(10)
C82 C83 C84 C85 -0.9(18)
C83 C84 C85 C86 -0.5(19)
C84 C85 C86 C87 2(2)
C83 C82 C87 C86 0.3(17)
N12 C82 C87 C86 -176.6(10)
C85 C86 C87 C82 -1.8(18)
C8 C7 N1 C11 0.4(15)
C6 C7 N1 C11 178.0(8)
C8 C7 N1 Ir1 -168.9(8)
C6 C7 N1 Ir1 8.7(11)
C10 C11 N1 C7 0.9(17)
C10 C11 N1 Ir1 169.6(10)
C19 C18 N2 C22 4.3(15)
C17 C18 N2 C22 -179.2(9)
C19 C18 N2 Ir1 169.9(10)
C17 C18 N2 Ir1 -13.7(11)
C21 C22 N2 C18 -1.1(15)
C21 C22 N2 Ir1 -165.3(8)
C24 C23 N3 C27 0.8(16)
C24 C23 N3 Ir1 -174.0(9)
C26 C27 N3 C23 -3.5(14)
C28 C27 N3 C23 -176.4(9)
C26 C27 N3 Ir1 171.8(8)
C28 C27 N3 Ir1 -1.1(10)
N6 C28 N4 C29 -1.8(11)
C27 C28 N4 C29 177.9(9)
N6 C28 N4 Ir1 156.0(7)
C27 C28 N4 Ir1 -24.4(11)
N5 C29 N4 C28 2.7(11)
C30 C29 N4 C28 -173.8(9)
N5 C29 N4 Ir1 -144.0(8)
C30 C29 N4 Ir1 39.4(15)
N4 C29 N5 N6 -2.5(11)
C30 C29 N5 N6 174.2(8)
N4 C28 N6 N5 0.4(12)
C27 C28 N6 N5 -179.3(10)
N4 C28 N6 C36 -171.0(9)
C27 C28 N6 C36 9.4(18)
C29 N5 N6 C28 1.3(11)
C29 N5 N6 C36 174.0(9)
C41 C36 N6 C28 -134.8(12)
C37 C36 N6 C28 44.4(16)
C41 C36 N6 N5 54.5(13)
C37 C36 N6 N5 -126.3(11)
C51 C52 N7 C48 -1.4(16)
C51 C52 N7 Ir2 171.0(9)
C49 C48 N7 C52 -0.8(14)
C47 C48 N7 C52 -179.6(9)
C49 C48 N7 Ir2 -173.8(7)
C47 C48 N7 Ir2 7.4(10)
C65 C64 N8 C68 -11.5(15)
C63 C64 N8 C68 -179.1(8)
C65 C64 N8 Ir2 159.9(9)
C63 C64 N8 Ir2 -7.6(10)
C67 C68 N8 C64 9.4(16)
C67 C68 N8 Ir2 -161.4(9)
C70 C69 N9 C73 -2.4(16)
C70 C69 N9 Ir2 -173.1(8)
C72 C73 N9 C69 -2.5(15)
C74 C73 N9 C69 -176.3(9)
C72 C73 N9 Ir2 168.9(8)
C74 C73 N9 Ir2 -4.9(11)
N12 C74 N10 C75 -0.4(11)
C73 C74 N10 C75 -179.7(9)
N12 C74 N10 Ir2 151.3(6)
C73 C74 N10 Ir2 -28.1(11)
N11 C75 N10 C74 0.0(12)
C76 C75 N10 C74 179.5(10)
N11 C75 N10 Ir2 -139.6(8)
C76 C75 N10 Ir2 39.8(15)
N10 C75 N11 N12 0.4(12)
C76 C75 N11 N12 -179.1(9)
C75 N11 N12 C74 -0.6(11)
C75 N11 N12 C82 171.2(9)
N10 C74 N12 N11 0.7(11)
C73 C74 N12 N11 179.9(10)
N10 C74 N12 C82 -170.1(9)
C73 C74 N12 C82 9.1(18)
C83 C82 N12 N11 -130.0(10)
C87 C82 N12 N11 46.9(14)
C83 C82 N12 C74 40.0(16)
C87 C82 N12 C74 -143.1(11)
C2 C1 Ir1 C12 94.3(9)
C6 C1 Ir1 C12 -90.4(7)
C2 C1 Ir1 N1 -171.9(10)
C6 C1 Ir1 N1 3.4(6)
C2 C1 Ir1 N2 14.9(9)
C6 C1 Ir1 N2 -169.8(6)
C2 C1 Ir1 N3 -84.2(9)
C6 C1 Ir1 N3 91.1(7)
C2 C1 Ir1 N4 -74(2)
C6 C1 Ir1 N4 101(2)
C13 C12 Ir1 C1 76.3(9)
C17 C12 Ir1 C1 -105.4(7)
C13 C12 Ir1 N1 -4.0(9)
C17 C12 Ir1 N1 174.3(7)
C13 C12 Ir1 N2 174.1(10)
C17 C12 Ir1 N2 -7.6(7)
C13 C12 Ir1 N3 -124(4)
C17 C12 Ir1 N3 54(5)
C13 C12 Ir1 N4 -105.6(9)
C17 C12 Ir1 N4 72.7(7)
C7 N1 Ir1 C1 -7.0(7)
C11 N1 Ir1 C1 -175.5(9)
C7 N1 Ir1 C12 81.7(8)
C11 N1 Ir1 C12 -86.9(8)
C7 N1 Ir1 N2 66(3)
C11 N1 Ir1 N2 -103(2)
C7 N1 Ir1 N3 -102.0(7)
C11 N1 Ir1 N3 89.4(8)
C7 N1 Ir1 N4 -177.4(7)
C11 N1 Ir1 N4 14.0(9)
C18 N2 Ir1 C1 99.9(7)
C22 N2 Ir1 C1 -95.5(8)
C18 N2 Ir1 C12 12.0(7)
C22 N2 Ir1 C12 176.6(8)
C18 N2 Ir1 N1 28(3)
C22 N2 Ir1 N1 -167(2)
C18 N2 Ir1 N3 -164.2(7)
C22 N2 Ir1 N3 0.4(8)
C18 N2 Ir1 N4 -89.7(7)
C22 N2 Ir1 N4 75.0(8)
C23 N3 Ir1 C1 -15.3(9)
C27 N3 Ir1 C1 169.9(7)
C23 N3 Ir1 C12 -174(4)
C27 N3 Ir1 C12 11(5)
C23 N3 Ir1 N1 64.9(9)
C27 N3 Ir1 N1 -109.9(7)
C23 N3 Ir1 N2 -113.6(8)
C27 N3 Ir1 N2 71.6(7)
C23 N3 Ir1 N4 166.4(9)
C27 N3 Ir1 N4 -8.4(6)
C28 N4 Ir1 C1 6(2)
C29 N4 Ir1 C1 151.7(18)
C28 N4 Ir1 C12 -162.0(7)
C29 N4 Ir1 C12 -16.6(11)
C28 N4 Ir1 N1 102.3(7)
C29 N4 Ir1 N1 -112.2(10)
C28 N4 Ir1 N2 -84.0(7)
C29 N4 Ir1 N2 61.4(10)
C28 N4 Ir1 N3 16.6(6)
C29 N4 Ir1 N3 162.0(10)
C43 C42 Ir2 C58 90.0(9)
C47 C42 Ir2 C58 -94.5(7)
C43 C42 Ir2 N7 -176.1(9)
C47 C42 Ir2 N7 -0.6(6)
C43 C42 Ir2 N8 11.0(9)
C47 C42 Ir2 N8 -173.5(6)
C43 C42 Ir2 N9 -88.9(9)
C47 C42 Ir2 N9 86.6(7)
C43 C42 Ir2 N10 -75(2)
C47 C42 Ir2 N10 100.8(19)
C63 C58 Ir2 C42 -104.9(8)
C59 C58 Ir2 C42 76.5(9)
C63 C58 Ir2 N7 173.8(7)
C59 C58 Ir2 N7 -4.8(9)
C63 C58 Ir2 N8 -6.3(7)
C59 C58 Ir2 N8 175.1(9)
C63 C58 Ir2 N9 56(6)
C59 C58 Ir2 N9 -123(5)
C63 C58 Ir2 N10 72.3(7)
C59 C58 Ir2 N10 -106.3(8)
C52 N7 Ir2 C42 -176.5(9)
C48 N7 Ir2 C42 -3.8(7)
C52 N7 Ir2 C58 -88.3(9)
C48 N7 Ir2 C58 84.4(7)
C52 N7 Ir2 N8 -89(3)
C48 N7 Ir2 N8 83(3)
C52 N7 Ir2 N9 88.7(8)
C48 N7 Ir2 N9 -98.6(7)
C52 N7 Ir2 N10 13.9(9)
C48 N7 Ir2 N10 -173.4(6)
C64 N8 Ir2 C42 95.1(7)
C68 N8 Ir2 C42 -94.1(8)
C64 N8 Ir2 C58 8.0(7)
C68 N8 Ir2 C58 178.7(9)
C64 N8 Ir2 N7 9(3)
C68 N8 Ir2 N7 180(31)
C64 N8 Ir2 N9 -169.0(7)
C68 N8 Ir2 N9 1.7(9)
C64 N8 Ir2 N10 -95.4(7)
C68 N8 Ir2 N10 75.4(8)
C69 N9 Ir2 C42 -18.1(9)
C73 N9 Ir2 C42 171.0(7)
C69 N9 Ir2 C58 -179(100)
C73 N9 Ir2 C58 10(6)
C69 N9 Ir2 N7 63.0(8)
C73 N9 Ir2 N7 -107.9(7)
C69 N9 Ir2 N8 -117.2(8)
C73 N9 Ir2 N8 71.9(7)
C69 N9 Ir2 N10 164.5(9)
C73 N9 Ir2 N10 -6.4(7)
C74 N10 Ir2 C42 3(2)
C75 N10 Ir2 C42 141.1(17)
C74 N10 Ir2 C58 -161.6(7)
C75 N10 Ir2 C58 -23.4(10)
C74 N10 Ir2 N7 102.5(6)
C75 N10 Ir2 N7 -119.3(9)
C74 N10 Ir2 N8 -84.4(7)
C75 N10 Ir2 N8 53.8(9)
C74 N10 Ir2 N9 17.5(6)
C75 N10 Ir2 N9 155.7(10)
